data_7043442
loop_
_publ_author_name
'Czerwi\'nska, Katarzyna Anna'
'Machura, Barbara'
'Kula, S\/lawomir'
'Krompiec, Stanislaw'
'Erfurt, Karol'
'Rodrigues, Catarina'
'Fernandes, Alexandra'
'Shul'pina, Lidia S.'
'Ikonnikov, Nikolay S.'
'Shul'pin, Georgiy B.'

_publ_section_title
;
 Copper(II) complexes of functionalized
 2,2&#x2032;:6&#x2032;,2&#x2032;&#x2032;-terpyridines and
 2,6-di(thiazol-2-yl)pyridine. Structure, spectroscopy, cytotoxicity and
 catalytic activity
;
_journal_name_full 'Dalton Trans.'
_journal_paper_doi 10.1039/C7DT01244F
_journal_year 2017
_chemical_formula_moiety 'C19 H13 Cl2 Cu N3 O, C H4 O'
_chemical_formula_sum 'C20 H17 Cl2 Cu N3 O2'
_chemical_formula_weight 465.80
_space_group_crystal_system triclinic
_space_group_IT_number 2
_space_group_name_Hall '-P 1'
_space_group_name_H-M_alt 'P -1'
_symmetry_space_group_name_Hall '-P 1'
_symmetry_space_group_name_H-M 'P -1'
_atom_sites_solution_hydrogens geom
_audit_creation_method SHELXL-2014/6
_audit_update_record
;
2017-03-24 deposited with the CCDC.
2017-06-23 downloaded from the CCDC.
;
_cell_angle_alpha 106.766(5)
_cell_angle_beta 97.488(5)
_cell_angle_gamma 102.659(5)
_cell_formula_units_Z 2
_cell_length_a 7.9205(5)
_cell_length_b 10.6701(6)
_cell_length_c 12.6536(8)
_cell_measurement_reflns_used 2464
_cell_measurement_temperature 295(2)
_cell_measurement_theta_max 26.6160
_cell_measurement_theta_min 3.9000
_cell_volume 977.37(11)
_computing_cell_refinement 'CrysAlis CCD v. 1.163 (UNIL IC & KUMA 2000)'
_computing_data_collection 'CrysAlis CCD v. 1.163 (UNIL IC & KUMA 2000)'
_computing_data_reduction 'CrysAlis CCD v. 1.163 (UNIL IC & KUMA 2000)'
_computing_molecular_graphics 'Mercury (Macrae, J.Appl.Cryst. 41 (2008) 466-470'
_computing_publication_material 'Olex2 (Dolomanov et al., 2009)'
_computing_structure_refinement 'SHELXL-2014/6 (Sheldrick, 2014)'
_computing_structure_solution 'SHELXS-97 (Sheldrick, 1990)'
_diffrn_ambient_temperature 295(2)
_diffrn_measured_fraction_theta_full 0.980
_diffrn_measured_fraction_theta_max 0.998
_diffrn_measurement_device_type 'Oxford Diffraction Gemini A Ultra'
_diffrn_radiation_type MoK\a
_diffrn_radiation_wavelength 0.71073
_diffrn_reflns_av_R_equivalents 0.0351
_diffrn_reflns_av_unetI/netI 0.0500
_diffrn_reflns_Laue_measured_fraction_full 0.980
_diffrn_reflns_Laue_measured_fraction_max 0.998
_diffrn_reflns_limit_h_max 9
_diffrn_reflns_limit_h_min -9
_diffrn_reflns_limit_k_max 12
_diffrn_reflns_limit_k_min -11
_diffrn_reflns_limit_l_max 15
_diffrn_reflns_limit_l_min -14
_diffrn_reflns_number 8026
_diffrn_reflns_point_group_measured_fraction_full 0.980
_diffrn_reflns_point_group_measured_fraction_max 0.998
_diffrn_reflns_theta_full 25.242
_diffrn_reflns_theta_max 25.050
_diffrn_reflns_theta_min 3.327
_exptl_absorpt_coefficient_mu 1.412
_exptl_absorpt_correction_T_max 1.00000
_exptl_absorpt_correction_T_min 0.74711
_exptl_absorpt_correction_type multi-scan
_exptl_absorpt_process_details 'Blessing, Acta Cryst. A51 (1995) 33-38'
_exptl_crystal_colour green
_exptl_crystal_density_diffrn 1.583
_exptl_crystal_description brick
_exptl_crystal_F_000 474
_exptl_crystal_size_max 0.28
_exptl_crystal_size_mid 0.07
_exptl_crystal_size_min 0.05
_refine_diff_density_max 0.271
_refine_diff_density_min -0.297
_refine_diff_density_rms 0.060
_refine_ls_extinction_method none
_refine_ls_goodness_of_fit_ref 1.012
_refine_ls_hydrogen_treatment constr
_refine_ls_matrix_type full
_refine_ls_number_parameters 255
_refine_ls_number_reflns 3468
_refine_ls_number_restraints 0
_refine_ls_restrained_S_all 1.012
_refine_ls_R_factor_all 0.0544
_refine_ls_R_factor_gt 0.0369
_refine_ls_shift/su_max 0.001
_refine_ls_shift/su_mean 0.000
_refine_ls_structure_factor_coef Fsqd
_refine_ls_weighting_details 'w=1/[\s^2^(Fo^2^)+(0.0394P)^2^] where P=(Fo^2^+2Fc^2^)/3'
_refine_ls_weighting_scheme calc
_refine_ls_wR_factor_gt 0.0803
_refine_ls_wR_factor_ref 0.0863
_reflns_Friedel_coverage 0.000
_reflns_number_gt 2707
_reflns_number_total 3468
_reflns_threshold_expression 'I > 2\s(I)'
_cod_data_source_file c7dt01244f2.cif
_cod_data_source_block Cu169b
_cod_database_code 7043442
_shelx_space_group_comment
;
The symmetry employed for this shelxl refinement is uniquely defined
by the following loop, which should always be used as a source of
symmetry information in preference to the above space-group names.
They are only intended as comments.
;
_shelxl_version_number 2014/6

loop_
_space_group_symop_operation_xyz
'x, y, z'
'-x, -y, -z'

loop_
_atom_site_label
_atom_site_type_symbol
_atom_site_fract_x
_atom_site_fract_y
_atom_site_fract_z
_atom_site_U_iso_or_equiv
_atom_site_adp_type
_atom_site_occupancy
_atom_site_site_symmetry_order
_atom_site_calc_flag
_atom_site_refinement_flags_posn
_atom_site_refinement_flags_adp
C1 C 0.7540(4) 0.3782(3) 0.8309(3) 0.0427(8) Uani 1 1 d . .
H1 H 0.8482 0.4281 0.8911 0.051 Uiso 1 1 calc R U
C2 C 0.7617(4) 0.2565(4) 0.7617(3) 0.0513(9) Uani 1 1 d . .
H2 H 0.8601 0.2247 0.7749 0.062 Uiso 1 1 calc R U
C3 C 0.6246(4) 0.1809(3) 0.6726(3) 0.0504(8) Uani 1 1 d . .
H3 H 0.6282 0.0972 0.6250 0.060 Uiso 1 1 calc R U
C4 C 0.4796(4) 0.2316(3) 0.6546(3) 0.0430(7) Uani 1 1 d . .
H4 H 0.3849 0.1827 0.5945 0.052 Uiso 1 1 calc R U
C5 C 0.4789(3) 0.3548(3) 0.7269(2) 0.0330(7) Uani 1 1 d . .
C6 C 0.3322(3) 0.4197(3) 0.7190(2) 0.0323(6) Uani 1 1 d . .
C7 C 0.1777(3) 0.3679(3) 0.6382(2) 0.0352(7) Uani 1 1 d . .
H7 H 0.1595 0.2868 0.5797 0.042 Uiso 1 1 calc R U
C8 C 0.0483(3) 0.4399(3) 0.6458(2) 0.0328(7) Uani 1 1 d . .
C9 C 0.0814(3) 0.5598(3) 0.7362(2) 0.0332(6) Uani 1 1 d . .
H9 H -0.0032 0.6083 0.7443 0.040 Uiso 1 1 calc R U
C10 C 0.2390(3) 0.6062(3) 0.8131(2) 0.0317(6) Uani 1 1 d . .
C11 C 0.2936(3) 0.7292(3) 0.9138(2) 0.0328(7) Uani 1 1 d . .
C12 C 0.1880(4) 0.8151(3) 0.9459(2) 0.0404(7) Uani 1 1 d . .
H12 H 0.0757 0.7982 0.9030 0.049 Uiso 1 1 calc R U
C13 C 0.2521(4) 0.9256(3) 1.0418(3) 0.0469(8) Uani 1 1 d . .
H13 H 0.1834 0.9848 1.0648 0.056 Uiso 1 1 calc R U
C14 C 0.4167(4) 0.9486(3) 1.1035(3) 0.0480(8) Uani 1 1 d . .
H14 H 0.4619 1.0239 1.1683 0.058 Uiso 1 1 calc R U
C15 C 0.5153(4) 0.8590(3) 1.0687(2) 0.0431(8) Uani 1 1 d . .
H15 H 0.6269 0.8745 1.1119 0.052 Uiso 1 1 calc R U
C16 C -0.1144(4) 0.3930(3) 0.5635(2) 0.0371(7) Uani 1 1 d . .
C17 C -0.3062(4) 0.2525(4) 0.4154(3) 0.0651(10) Uani 1 1 d . .
H17 H -0.3611 0.1770 0.3520 0.078 Uiso 1 1 calc R U
C18 C -0.3725(4) 0.3545(4) 0.4529(3) 0.0531(9) Uani 1 1 d . .
H18 H -0.4802 0.3639 0.4219 0.064 Uiso 1 1 calc R U
C19 C -0.2509(4) 0.4469(3) 0.5486(2) 0.0415(7) Uani 1 1 d . .
H19 H -0.2621 0.5295 0.5934 0.050 Uiso 1 1 calc R U
N1 N 0.6153(3) 0.4288(2) 0.8154(2) 0.0372(6) Uani 1 1 d . .
N2 N 0.3620(3) 0.5374(2) 0.80163(19) 0.0314(5) Uani 1 1 d . .
N3 N 0.4565(3) 0.7507(2) 0.97525(19) 0.0346(6) Uani 1 1 d . .
O1 O -0.1461(3) 0.2711(2) 0.48109(19) 0.0610(6) Uani 1 1 d . .
Cl1 Cl 0.80877(10) 0.66656(9) 1.05370(7) 0.0556(2) Uani 1 1 d . .
Cl2 Cl 0.73332(9) 0.74357(7) 0.78331(6) 0.0397(2) Uani 1 1 d . .
Cu1 Cu 0.58828(4) 0.61246(4) 0.90717(3) 0.03628(14) Uani 1 1 d . .
C20 C 0.9929(6) 0.9860(4) 0.6628(5) 0.1084(17) Uani 1 1 d . .
H20A H 1.0365 1.0354 0.6150 0.163 Uiso 1 1 calc R U
H20B H 1.0650 0.9266 0.6713 0.163 Uiso 1 1 calc R U
H20C H 0.9972 1.0488 0.7354 0.163 Uiso 1 1 calc R U
O2 O 0.8201(4) 0.9099(3) 0.6147(3) 0.0907(9) Uani 1 1 d . .
H2A H 0.7844 0.8650 0.6540 0.136 Uiso 1 1 calc R U

loop_
_atom_site_aniso_label
_atom_site_aniso_U_11
_atom_site_aniso_U_22
_atom_site_aniso_U_33
_atom_site_aniso_U_23
_atom_site_aniso_U_13
_atom_site_aniso_U_12
C1 0.0267(16) 0.056(2) 0.055(2) 0.0298(18) 0.0060(15) 0.0147(14)
C2 0.0394(19) 0.063(2) 0.067(2) 0.035(2) 0.0134(18) 0.0253(17)
C3 0.050(2) 0.051(2) 0.062(2) 0.0242(18) 0.0197(19) 0.0265(17)
C4 0.0367(17) 0.046(2) 0.0491(19) 0.0178(16) 0.0080(15) 0.0143(14)
C5 0.0268(15) 0.0361(17) 0.0386(17) 0.0163(14) 0.0065(14) 0.0085(13)
C6 0.0252(15) 0.0365(17) 0.0362(16) 0.0134(14) 0.0062(13) 0.0087(12)
C7 0.0318(16) 0.0352(17) 0.0348(16) 0.0072(13) 0.0033(14) 0.0089(13)
C8 0.0261(15) 0.0390(17) 0.0311(15) 0.0120(14) 0.0026(13) 0.0057(13)
C9 0.0256(15) 0.0408(17) 0.0335(16) 0.0104(14) 0.0043(13) 0.0127(12)
C10 0.0250(15) 0.0350(16) 0.0346(16) 0.0128(13) 0.0057(13) 0.0059(12)
C11 0.0268(15) 0.0368(17) 0.0309(15) 0.0098(13) 0.0040(13) 0.0039(13)
C12 0.0336(16) 0.0418(18) 0.0396(17) 0.0080(15) 0.0035(14) 0.0073(14)
C13 0.049(2) 0.0423(19) 0.0456(19) 0.0056(16) 0.0141(17) 0.0133(15)
C14 0.053(2) 0.0443(19) 0.0351(17) 0.0038(15) 0.0064(16) 0.0032(16)
C15 0.0362(17) 0.052(2) 0.0309(17) 0.0096(15) 0.0007(14) -0.0003(15)
C16 0.0301(16) 0.0424(18) 0.0298(16) 0.0049(14) -0.0018(14) 0.0057(13)
C17 0.045(2) 0.078(3) 0.040(2) -0.0064(19) -0.0199(18) 0.0035(19)
C18 0.0305(18) 0.079(3) 0.043(2) 0.0201(19) -0.0057(16) 0.0098(17)
C19 0.0284(16) 0.0513(19) 0.0392(18) 0.0115(15) -0.0028(14) 0.0095(14)
N1 0.0251(13) 0.0483(16) 0.0422(14) 0.0228(12) 0.0030(11) 0.0098(11)
N2 0.0230(12) 0.0363(14) 0.0328(13) 0.0096(11) 0.0019(10) 0.0085(10)
N3 0.0268(13) 0.0441(15) 0.0274(12) 0.0097(11) 0.0014(11) 0.0038(10)
O1 0.0495(14) 0.0602(15) 0.0511(14) -0.0094(12) -0.0089(12) 0.0182(11)
Cl1 0.0375(4) 0.0825(6) 0.0421(5) 0.0236(4) -0.0083(4) 0.0123(4)
Cl2 0.0351(4) 0.0440(4) 0.0381(4) 0.0122(3) 0.0049(3) 0.0105(3)
Cu1 0.0246(2) 0.0476(3) 0.0334(2) 0.01311(17) -0.00172(15) 0.00785(16)
C20 0.107(4) 0.060(3) 0.145(5) 0.010(3) 0.051(4) 0.013(3)
O2 0.095(2) 0.091(2) 0.088(2) 0.0440(18) 0.0118(18) 0.0140(18)

loop_
_atom_type_symbol
_atom_type_description
_atom_type_scat_dispersion_real
_atom_type_scat_dispersion_imag
_atom_type_scat_source
C C 0.0033 0.0016 'International Tables Vol C Tables 4.2.6.8 and 6.1.1.4'
H H 0.0000 0.0000 'International Tables Vol C Tables 4.2.6.8 and 6.1.1.4'
N N 0.0061 0.0033 'International Tables Vol C Tables 4.2.6.8 and 6.1.1.4'
O O 0.0106 0.0060 'International Tables Vol C Tables 4.2.6.8 and 6.1.1.4'
Cl Cl 0.1484 0.1585 'International Tables Vol C Tables 4.2.6.8 and 6.1.1.4'
Cu Cu 0.3201 1.2651 'International Tables Vol C Tables 4.2.6.8 and 6.1.1.4'

loop_
_geom_angle_atom_site_label_1
_geom_angle_atom_site_label_2
_geom_angle_atom_site_label_3
_geom_angle
N1 C1 C2 122.4(3)
C1 C2 C3 119.9(3)
C2 C3 C4 118.7(3)
C5 C4 C3 118.9(3)
N1 C5 C4 122.0(2)
N1 C5 C6 113.4(2)
C4 C5 C6 124.6(3)
N2 C6 C7 121.2(2)
N2 C6 C5 112.7(2)
C7 C6 C5 126.0(3)
C6 C7 C8 118.8(3)
C9 C8 C7 118.2(3)
C9 C8 C16 120.0(3)
C7 C8 C16 121.8(3)
C10 C9 C8 119.8(3)
N2 C10 C9 120.5(3)
N2 C10 C11 112.8(2)
C9 C10 C11 126.7(3)
N3 C11 C12 121.8(3)
N3 C11 C10 114.3(2)
C12 C11 C10 123.9(2)
C13 C12 C11 118.7(3)
C14 C13 C12 119.7(3)
C13 C14 C15 119.2(3)
N3 C15 C14 122.3(3)
C19 C16 O1 109.4(2)
C19 C16 C8 132.7(3)
O1 C16 C8 118.0(2)
C18 C17 O1 111.3(3)
C17 C18 C19 107.0(3)
C16 C19 C18 106.7(3)
C1 N1 C5 118.1(3)
C1 N1 Cu1 127.1(2)
C5 N1 Cu1 114.71(17)
C6 N2 C10 121.3(2)
C6 N2 Cu1 119.66(18)
C10 N2 Cu1 119.03(19)
C15 N3 C11 118.2(2)
C15 N3 Cu1 127.7(2)
C11 N3 Cu1 114.10(18)
C16 O1 C17 105.6(2)
N2 Cu1 N1 79.14(9)
N2 Cu1 N3 79.52(9)
N1 Cu1 N3 156.58(9)
N2 Cu1 Cl1 164.51(7)
N1 Cu1 Cl1 99.32(7)
N3 Cu1 Cl1 98.65(7)
N2 Cu1 Cl2 93.68(7)
N1 Cu1 Cl2 94.84(7)
N3 Cu1 Cl2 96.04(6)
Cl1 Cu1 Cl2 101.82(3)

loop_
_geom_bond_atom_site_label_1
_geom_bond_atom_site_label_2
_geom_bond_distance
C1 N1 1.343(3)
C1 C2 1.360(4)
C2 C3 1.369(5)
C3 C4 1.393(4)
C4 C5 1.370(4)
C5 N1 1.358(3)
C5 C6 1.484(4)
C6 N2 1.332(3)
C6 C7 1.378(4)
C7 C8 1.407(4)
C8 C9 1.395(4)
C8 C16 1.436(4)
C9 C10 1.373(4)
C10 N2 1.341(3)
C10 C11 1.475(4)
C11 N3 1.352(3)
C11 C12 1.384(4)
C12 C13 1.369(4)
C13 C14 1.361(4)
C14 C15 1.375(4)
C15 N3 1.336(4)
C16 C19 1.349(4)
C16 O1 1.359(3)
C17 C18 1.305(5)
C17 O1 1.364(4)
C18 C19 1.399(4)
N1 Cu1 2.042(2)
N2 Cu1 1.941(2)
N3 Cu1 2.045(2)
Cl1 Cu1 2.2176(8)
Cl2 Cu1 2.6007(8)
C20 O2 1.383(5)

loop_
_geom_hbond_atom_site_label_D
_geom_hbond_atom_site_label_H
_geom_hbond_atom_site_label_A
_geom_hbond_distance_DH
_geom_hbond_distance_HA
_geom_hbond_distance_DA
_geom_hbond_angle_DHA
O2 H2A Cl2 0.82 2.38 3.195(3) 170.1
